data_4031486
loop_
_publ_author_name
'Rayment, I.'
'Shearer, H.M.M.'
'Roesky, H.W.'

_publ_section_title
;
 Crystal structure of
 2,2,4,4,6-pentafluoro-6(N-(1,2,4,3,5-trithiadiazol-1-ylide e)amino)
 cyclotriphosphazene, S3 N2 N P3 N3 F5
;
_journal_name_full
;
Journal of the Chemical Society. Dalton Transactions, Inorganic Chemistry 
(1972-)
;
_journal_page_first 883
_journal_page_last 885
_journal_volume 1982
_journal_year 1982
_chemical_formula_sum 'F5 N6 P3 S3'
_chemical_name_systematic 'S3 N2 N P3 N3 F5'
_space_group_IT_number 61
_symmetry_space_group_name_Hall '-P 2ac 2ab'
_symmetry_space_group_name_H-M 'P b c a'
_cell_angle_alpha 90
_cell_angle_beta 90
_cell_angle_gamma 90
_cell_formula_units_Z 8
_cell_length_a 15.915
_cell_length_b 14.641
_cell_length_c 9.7
_cell_volume 2260.212
_citation_journal_id_ASTM JCDTBI
_cod_data_source_file Rayment_JCDTBI_1982_991.cif
_cod_data_source_block F5N6P3S3
_cod_database_code 4031486

loop_
_symmetry_equiv_pos_as_xyz
x,y,z
-x+1/2,-y,z+1/2
x+1/2,-y+1/2,-z
-x,y+1/2,-z+1/2
-x,-y,-z
x-1/2,y,-z-1/2
-x-1/2,y-1/2,z
x,-y-1/2,z-1/2

loop_
_atom_site_label
_atom_site_type_symbol
_atom_site_fract_x
_atom_site_fract_y
_atom_site_fract_z
_atom_site_occupancy
_atom_site_U_iso_or_equiv
S2 S 0.06783 -0.11637 0.09886 1 0.0
N3 N-1 9e-05 0.05327 0.35541 1 0.0
F4 F-1 0.20141 0.31696 0.43801 1 0.0
F1 F-1 0.03595 0.16244 0.1697 1 0.0
P1 P+5 0.07479 0.11573 0.29691 1 0.0
S3 S -0.02359 -0.04711 0.3202 1 0.0
S1 S 0.08047 -0.14147 0.37507 1 0.0
N4 N-3 0.15333 0.06055 0.2423 1 0.0
P2 P+5 0.24404 0.08205 0.29268 1 0.0
N5 N-3 0.25852 0.15912 0.401 1 0.0
N2 N -0.01408 -0.06874 0.15428 1 0.0
P3 P+5 0.18279 0.21593 0.45582 1 0.0
F2 F-1 0.28642 -0.0043 0.34375 1 0.0
N1 N 0.11828 -0.15593 0.22052 1 0.0
F5 F-1 0.18409 0.21258 0.61292 1 0.0
N6 N-3 0.09305 0.19472 0.40413 1 0.0
F3 F-1 0.30111 0.0989 0.16969 1 0.0
